data_2218392
loop_
_publ_author_name
'Yang, Jin-Hui'
'Zhang, Jian-Min'
'Chen, Yan-Xue'
'Diao, Jian-Zhi'
'Peng, Zheng'

_publ_section_title
;
 Bis(4-pyridylmethyl) hexanedioate
;
_journal_coeditor_code DN2349
_journal_issue 6
_journal_name_full 'Acta Crystallographica Section E'
_journal_page_first o1100
_journal_paper_doi 10.1107/S1600536808014414
_journal_volume 64
_journal_year 2008
_chemical_formula_iupac 'C18 H20 N2 O4'
_chemical_formula_moiety 'C18 H20 N2 O4'
_chemical_formula_sum 'C18 H20 N2 O4'
_chemical_formula_weight 328.36
_chemical_name_systematic
;
Bis(4-pyridylmethyl) hexanedioate
;
_space_group_IT_number 14
_symmetry_cell_setting monoclinic
_symmetry_space_group_name_Hall '-P 2ybc'
_symmetry_space_group_name_H-M 'P 1 21/c 1'
_atom_sites_solution_hydrogens geom
_atom_sites_solution_primary direct
_atom_sites_solution_secondary difmap
_audit_creation_method SHELXL-97
_cell_angle_alpha 90.00
_cell_angle_beta 102.11(3)
_cell_angle_gamma 90.00
_cell_formula_units_Z 2
_cell_length_a 9.1489(18)
_cell_length_b 10.164(2)
_cell_length_c 8.9206(18)
_cell_measurement_reflns_used 2434
_cell_measurement_temperature 113(2)
_cell_measurement_theta_max 27.920
_cell_measurement_theta_min 2.277
_cell_volume 811.1(3)
_computing_cell_refinement 'CrystalClear (Rigaku, 2005)'
_computing_data_collection 'CrystalClear (Rigaku, 2005)'
_computing_data_reduction 'CrystalClear (Rigaku, 2005)'
_computing_molecular_graphics 'ORTEPIII (Burnett & Johnson, 1996) and ORTEP-3 for Windows (Farrugia, 1997)'
_computing_publication_material 'SHELXL97 (Sheldrick, 2008)'
_computing_structure_refinement 'SHELXL97 (Sheldrick, 2008)'
_computing_structure_solution 'SHELXS97 (Sheldrick, 2008)'
_diffrn_ambient_temperature 113(2)
_diffrn_measured_fraction_theta_full 0.996
_diffrn_measured_fraction_theta_max 0.996
_diffrn_measurement_device_type 'Rigaku Saturn'
_diffrn_measurement_method \w
_diffrn_radiation_monochromator confocal
_diffrn_radiation_source 'rotating anode'
_diffrn_radiation_type MoK\a
_diffrn_radiation_wavelength 0.71073
_diffrn_reflns_av_R_equivalents 0.0600
_diffrn_reflns_av_sigmaI/netI 0.0549
_diffrn_reflns_limit_h_max 12
_diffrn_reflns_limit_h_min -12
_diffrn_reflns_limit_k_max 13
_diffrn_reflns_limit_k_min -13
_diffrn_reflns_limit_l_max 11
_diffrn_reflns_limit_l_min -11
_diffrn_reflns_number 9823
_diffrn_reflns_theta_full 27.85
_diffrn_reflns_theta_max 27.85
_diffrn_reflns_theta_min 2.28
_diffrn_standards_decay_% 0
_diffrn_standards_interval_count 0
_diffrn_standards_interval_time 0
_diffrn_standards_number 0
_exptl_absorpt_coefficient_mu 0.096
_exptl_absorpt_correction_T_max 0.988
_exptl_absorpt_correction_T_min 0.979
_exptl_absorpt_correction_type multi-scan
_exptl_absorpt_process_details '(CrystalClear; Rigaku, 2005)'
_exptl_crystal_colour colorless
_exptl_crystal_density_diffrn 1.345
_exptl_crystal_density_method 'not measured'
_exptl_crystal_description block
_exptl_crystal_F_000 348
_exptl_crystal_size_max 0.12
_exptl_crystal_size_mid 0.10
_exptl_crystal_size_min 0.08
_refine_diff_density_max 0.340
_refine_diff_density_min -0.236
_refine_ls_extinction_method none
_refine_ls_goodness_of_fit_ref 0.983
_refine_ls_hydrogen_treatment constr
_refine_ls_matrix_type full
_refine_ls_number_parameters 109
_refine_ls_number_reflns 1918
_refine_ls_number_restraints 0
_refine_ls_restrained_S_all 0.983
_refine_ls_R_factor_all 0.0590
_refine_ls_R_factor_gt 0.0407
_refine_ls_shift/su_max 0.000
_refine_ls_shift/su_mean 0.000
_refine_ls_structure_factor_coef Fsqd
_refine_ls_weighting_details 'calc w=1/[\s^2^(Fo^2^)+(0.0564P)^2^] where P=(Fo^2^+2Fc^2^)/3'
_refine_ls_weighting_scheme calc
_refine_ls_wR_factor_gt 0.0988
_refine_ls_wR_factor_ref 0.1065
_reflns_number_gt 1288
_reflns_number_total 1918
_reflns_threshold_expression I>2\s(I)
_cod_data_source_file dn2349.cif
_cod_data_source_block I
_cod_depositor_comments
;
The following automatic conversions were performed:
'_symmetry_cell_setting' value 'Monoclinic' changed to 'monoclinic'
according to '/home/saulius/struct/CIF-dictionaries/cif_core.dic'
dictionary named 'cif_core.dic' version 2.4.1 from 2010-06-29.

Automatic conversion script
Id: cif_fix_enum 1527 2010-12-29 10:47:43Z saulius 

The following automatic conversions were performed:

'_symmetry_cell_setting' value 'Monoclinic' changed to 'monoclinic'
according to /home/saulius/struct/CIF-dictionaries/cif_core.dic
dictionary named 'cif_core.dic' version 2.4.1 from 2010-06-29.

Automatic conversion script
Id: cif_fix_values 1715 2011-07-08 13:25:40Z adriana 
;
_cod_original_sg_symbol_H-M 'P 21/c'
_cod_database_code 2218392
_cod_database_fobs_code 2218392

loop_
_symmetry_equiv_pos_as_xyz
'x, y, z'
'-x, y+1/2, -z+1/2'
'-x, -y, -z'
'x, -y-1/2, z-1/2'

loop_
_atom_site_type_symbol
_atom_site_label
_atom_site_fract_x
_atom_site_fract_y
_atom_site_fract_z
_atom_site_U_iso_or_equiv
_atom_site_adp_type
_atom_site_calc_flag
_atom_site_refinement_flags
_atom_site_occupancy
O O1 0.70599(9) 0.51214(8) 0.11415(9) 0.0198(2) Uani d . 1
O O2 0.64123(11) 0.69241(9) 0.22847(10) 0.0307(3) Uani d . 1
N N1 0.90646(13) 0.38939(10) -0.35175(12) 0.0234(3) Uani d . 1
C C1 0.89598(14) 0.58417(13) -0.20251(14) 0.0219(3) Uani d . 1
H H1 0.9218 0.6722 -0.1854 0.026 Uiso calc R 1
C C2 0.93751(15) 0.51700(13) -0.32073(15) 0.0226(3) Uani d . 1
H H2 0.9901 0.5625 -0.3828 0.027 Uiso calc R 1
C C3 0.83041(15) 0.32799(13) -0.25920(15) 0.0250(3) Uani d . 1
H H3 0.8082 0.2394 -0.2773 0.030 Uiso calc R 1
C C4 0.78264(14) 0.38780(13) -0.13832(14) 0.0221(3) Uani d . 1
H H4 0.7297 0.3404 -0.0781 0.026 Uiso calc R 1
C C5 0.81535(14) 0.51996(12) -0.10895(13) 0.0184(3) Uani d . 1
C C6 0.76640(15) 0.59800(12) 0.01395(14) 0.0206(3) Uani d . 1
H H6A 0.8509 0.6460 0.0727 0.025 Uiso calc R 1
H H6B 0.6910 0.6614 -0.0323 0.025 Uiso calc R 1
C C7 0.64740(13) 0.57452(13) 0.22139(13) 0.0188(3) Uani d . 1
C C8 0.59372(14) 0.47965(12) 0.32611(14) 0.0200(3) Uani d . 1
H H8A 0.6751 0.4212 0.3707 0.024 Uiso calc R 1
H H8B 0.5141 0.4264 0.2669 0.024 Uiso calc R 1
C C9 0.53658(14) 0.54786(11) 0.45402(14) 0.0196(3) Uani d . 1
H H9A 0.6193 0.5912 0.5219 0.023 Uiso calc R 1
H H9B 0.4647 0.6148 0.4102 0.023 Uiso calc R 1

loop_
_atom_site_aniso_label
_atom_site_aniso_U_11
_atom_site_aniso_U_22
_atom_site_aniso_U_33
_atom_site_aniso_U_12
_atom_site_aniso_U_13
_atom_site_aniso_U_23
O1 0.0269(5) 0.0179(5) 0.0184(5) 0.0006(4) 0.0133(4) 0.0013(4)
O2 0.0492(7) 0.0193(5) 0.0301(6) -0.0007(4) 0.0230(5) -0.0018(4)
N1 0.0283(6) 0.0223(6) 0.0218(6) 0.0034(5) 0.0102(5) -0.0005(5)
C1 0.0242(7) 0.0193(7) 0.0236(7) 0.0012(5) 0.0081(6) 0.0020(6)
C2 0.0244(7) 0.0263(7) 0.0197(7) 0.0016(6) 0.0106(6) 0.0040(6)
C3 0.0288(8) 0.0211(7) 0.0263(8) -0.0004(6) 0.0089(6) -0.0040(6)
C4 0.0235(7) 0.0249(7) 0.0199(7) -0.0010(5) 0.0093(6) 0.0018(6)
C5 0.0189(6) 0.0216(7) 0.0145(6) 0.0016(5) 0.0033(5) 0.0012(5)
C6 0.0283(7) 0.0175(7) 0.0191(7) -0.0018(5) 0.0122(6) 0.0023(5)
C7 0.0199(7) 0.0208(7) 0.0168(7) 0.0002(5) 0.0062(5) -0.0028(6)
C8 0.0240(7) 0.0183(6) 0.0202(7) -0.0005(5) 0.0106(5) 0.0010(5)
C9 0.0220(7) 0.0204(7) 0.0187(7) -0.0001(5) 0.0098(6) 0.0005(6)

loop_
_atom_type_symbol
_atom_type_description
_atom_type_scat_dispersion_real
_atom_type_scat_dispersion_imag
_atom_type_scat_source
C C 0.0033 0.0016 'International Tables Vol C Tables 4.2.6.8 and 6.1.1.4'
H H 0.0000 0.0000 'International Tables Vol C Tables 4.2.6.8 and 6.1.1.4'
N N 0.0061 0.0033 'International Tables Vol C Tables 4.2.6.8 and 6.1.1.4'
O O 0.0106 0.0060 'International Tables Vol C Tables 4.2.6.8 and 6.1.1.4'

loop_
_geom_angle_atom_site_label_1
_geom_angle_atom_site_label_2
_geom_angle_atom_site_label_3
_geom_angle_site_symmetry_1
_geom_angle
C7 O1 C6 . 114.63(10)
C3 N1 C2 . 115.92(11)
C2 C1 C5 . 119.68(12)
C2 C1 H1 . 120.2
C5 C1 H1 . 120.2
N1 C2 C1 . 123.82(12)
N1 C2 H2 . 118.1
C1 C2 H2 . 118.1
N1 C3 C4 . 124.35(12)
N1 C3 H3 . 117.8
C4 C3 H3 . 117.8
C3 C4 C5 . 118.70(11)
C3 C4 H4 . 120.6
C5 C4 H4 . 120.6
C1 C5 C4 . 117.52(11)
C1 C5 C6 . 118.04(11)
C4 C5 C6 . 124.42(11)
O1 C6 C5 . 110.27(10)
O1 C6 H6A . 109.6
C5 C6 H6A . 109.6
O1 C6 H6B . 109.6
C5 C6 H6B . 109.6
H6A C6 H6B . 108.1
O2 C7 O1 . 122.40(11)
O2 C7 C8 . 125.79(11)
O1 C7 C8 . 111.80(11)
C7 C8 C9 . 112.64(10)
C7 C8 H8A . 109.1
C9 C8 H8A . 109.1
C7 C8 H8B . 109.1
C9 C8 H8B . 109.1
H8A C8 H8B . 107.8
C9 C9 C8 3_666 111.98(12)
C9 C9 H9A 3_666 109.2
C8 C9 H9A . 109.2
C9 C9 H9B 3_666 109.2
C8 C9 H9B . 109.2
H9A C9 H9B . 107.9

loop_
_geom_bond_atom_site_label_1
_geom_bond_atom_site_label_2
_geom_bond_site_symmetry_2
_geom_bond_distance
O1 C7 . 1.3489(14)
O1 C6 . 1.4398(14)
O2 C7 . 1.2019(15)
N1 C3 . 1.3402(16)
N1 C2 . 1.3441(16)
C1 C2 . 1.3751(17)
C1 C5 . 1.3874(16)
C1 H1 . 0.9300
C2 H2 . 0.9300
C3 C4 . 1.3860(17)
C3 H3 . 0.9300
C4 C5 . 1.3891(18)
C4 H4 . 0.9300
C5 C6 . 1.4959(17)
C6 H6A . 0.9700
C6 H6B . 0.9700
C7 C8 . 1.4954(17)
C8 C9 . 1.5186(17)
C8 H8A . 0.9700
C8 H8B . 0.9700
C9 C9 3_666 1.516(2)
C9 H9A . 0.9700
C9 H9B . 0.9700

loop_
_geom_hbond_atom_site_label_D
_geom_hbond_atom_site_label_H
_geom_hbond_atom_site_label_A
_geom_hbond_site_symmetry_A
_geom_hbond_distance_DH
_geom_hbond_distance_HA
_geom_hbond_distance_DA
_geom_hbond_angle_DHA
C6 H6B O2 4_575 0.97 2.56 3.3333(17) 136.6

loop_
_geom_torsion_atom_site_label_1
_geom_torsion_atom_site_label_2
_geom_torsion_atom_site_label_3
_geom_torsion_atom_site_label_4
_geom_torsion
C1 C5 C6 O1 -170.85(11)
C6 O1 C7 C8 -177.17(10)
O1 C7 C8 C9 176.27(10)
